data_2237042
loop_
_publ_author_name
'T\"urkmen, Hasan'
'Yal\,c\?in, \,Serife P\?inar'
'Akkurt, Mehmet'
'Durgun, Mustafa'

_publ_section_title
;
 4-(5-Chloropentanamido)benzenesulfonamide
;
_journal_coeditor_code SU2531
_journal_issue 12
_journal_name_full 'Acta Crystallographica Section E'
_journal_page_first o3475
_journal_page_last o3476
_journal_paper_doi 10.1107/S1600536812048118
_journal_volume 68
_journal_year 2012
_chemical_formula_iupac 'C11 H15 Cl N2 O3 S'
_chemical_formula_moiety 'C11 H15 Cl N2 O3 S'
_chemical_formula_sum 'C11 H15 Cl N2 O3 S'
_chemical_formula_weight 290.77
_chemical_name_systematic
;
4-(5-Chloropentanamido)benzenesulfonamide
;
_space_group_IT_number 2
_symmetry_cell_setting triclinic
_symmetry_space_group_name_Hall '-P 1'
_symmetry_space_group_name_H-M 'P -1'
_atom_sites_solution_hydrogens geom
_atom_sites_solution_primary direct
_atom_sites_solution_secondary difmap
_cell_angle_alpha 73.711(4)
_cell_angle_beta 85.281(4)
_cell_angle_gamma 63.393(3)
_cell_formula_units_Z 2
_cell_length_a 8.48720(10)
_cell_length_b 8.7730(2)
_cell_length_c 10.4572(3)
_cell_measurement_reflns_used 3036
_cell_measurement_temperature 294(2)
_cell_measurement_theta_max 30.5021
_cell_measurement_theta_min 2.6875
_cell_volume 667.37(3)
_computing_cell_refinement 'CrystalClear (Rigaku/MSC, 2005)'
_computing_data_collection 'CrystalClear (Rigaku/MSC, 2005)'
_computing_data_reduction 'CrystalClear (Rigaku/MSC, 2005)'
_computing_molecular_graphics 'ORTEP-3 for Windows (Farrugia, 2012)'
_computing_publication_material 'WinGX (Farrugia, 2012) and PLATON (Spek, 2009)'
_computing_structure_refinement 'SHELXL97 (Sheldrick, 2008)'
_computing_structure_solution 'SIR97 (Altomare <i>et al.</i>, 1999)'
_diffrn_ambient_temperature 294(2)
_diffrn_detector_area_resol_mean 10.0000
_diffrn_measured_fraction_theta_full 0.991
_diffrn_measured_fraction_theta_max 0.991
_diffrn_measurement_device 'Rigaku R-AXIS RAPID-S'
_diffrn_measurement_method dtprofit.ref
_diffrn_radiation_monochromator 'Graphite Monochromator'
_diffrn_radiation_source 'Sealed Tube'
_diffrn_radiation_type 'Mo K\a'
_diffrn_radiation_wavelength 0.71073
_diffrn_reflns_av_R_equivalents 0.0680
_diffrn_reflns_av_sigmaI/netI 0.0556
_diffrn_reflns_limit_h_max 10
_diffrn_reflns_limit_h_min -12
_diffrn_reflns_limit_k_max 12
_diffrn_reflns_limit_k_min -12
_diffrn_reflns_limit_l_max 14
_diffrn_reflns_limit_l_min -14
_diffrn_reflns_number 20164
_diffrn_reflns_reduction_process
;
;
_diffrn_reflns_theta_full 30.53
_diffrn_reflns_theta_max 30.53
_diffrn_reflns_theta_min 2.69
_exptl_absorpt_coefficient_mu 0.444
_exptl_absorpt_correction_T_max 0.949
_exptl_absorpt_correction_T_min 0.901
_exptl_absorpt_correction_type multi-scan
_exptl_absorpt_process_details '(SORTAV; Blessing, 1995)'
_exptl_crystal_colour 'pale yellow'
_exptl_crystal_density_diffrn 1.447
_exptl_crystal_density_method 'Not Measured'
_exptl_crystal_description needle
_exptl_crystal_F_000 304
_exptl_crystal_size_max 0.240
_exptl_crystal_size_mid 0.150
_exptl_crystal_size_min 0.120
_refine_diff_density_max 0.420
_refine_diff_density_min -0.351
_refine_ls_extinction_method none
_refine_ls_goodness_of_fit_ref 1.047
_refine_ls_hydrogen_treatment mixed
_refine_ls_matrix_type full
_refine_ls_number_parameters 172
_refine_ls_number_reflns 4036
_refine_ls_number_restraints 3
_refine_ls_restrained_S_all 1.047
_refine_ls_R_factor_all 0.0916
_refine_ls_R_factor_gt 0.0647
_refine_ls_shift/su_max 0.000
_refine_ls_shift/su_mean 0.000
_refine_ls_structure_factor_coef Fsqd
_refine_ls_weighting_details 'calc w=1/[\s^2^(Fo^2^)+(0.0677P)^2^+0.2759P] where P=(Fo^2^+2Fc^2^)/3'
_refine_ls_weighting_scheme calc
_refine_ls_wR_factor_gt 0.1543
_refine_ls_wR_factor_ref 0.1687
_reflns_number_gt 2815
_reflns_number_total 4036
_reflns_threshold_expression I>2\s(I)
_cod_data_source_file su2531.cif
_cod_data_source_block I
_cod_database_code 2237042
_cod_database_fobs_code 2237042

loop_
_symmetry_equiv_pos_site_id
_symmetry_equiv_pos_as_xyz
1 x,y,z
2 -x,-y,-z

loop_
_atom_site_aniso_label
_atom_site_aniso_U_11
_atom_site_aniso_U_22
_atom_site_aniso_U_33
_atom_site_aniso_U_12
_atom_site_aniso_U_13
_atom_site_aniso_U_23
Cl1 0.0689(5) 0.0792(6) 0.0525(4) -0.0331(4) 0.0030(4) -0.0072(4)
S1 0.0379(3) 0.0438(3) 0.0432(3) -0.0228(3) -0.0011(2) -0.0018(2)
O1 0.0490(10) 0.0413(9) 0.0534(10) -0.0225(8) -0.0011(8) 0.0015(8)
O2 0.0533(11) 0.0741(13) 0.0549(11) -0.0404(10) -0.0057(9) -0.0101(10)
O3 0.0387(10) 0.0531(11) 0.0557(11) -0.0175(9) -0.0005(8) 0.0077(9)
N1 0.0487(14) 0.0476(13) 0.0476(13) -0.0144(11) 0.0006(11) -0.0003(10)
N2 0.0343(10) 0.0437(11) 0.0411(11) -0.0180(9) -0.0022(8) -0.0009(9)
C1 0.0373(12) 0.0411(12) 0.0416(12) -0.0213(10) -0.0008(10) -0.0047(10)
C2 0.0409(13) 0.0424(12) 0.0399(12) -0.0211(11) -0.0056(10) 0.0023(10)
C3 0.0342(12) 0.0422(12) 0.0455(13) -0.0153(10) -0.0078(10) 0.0000(10)
C4 0.0357(12) 0.0432(12) 0.0378(11) -0.0203(10) 0.0003(9) -0.0076(10)
C5 0.0488(15) 0.0720(18) 0.0456(14) -0.0362(14) -0.0149(12) 0.0185(13)
C6 0.0435(15) 0.077(2) 0.0528(15) -0.0348(15) -0.0160(12) 0.0159(14)
C7 0.0376(12) 0.0420(12) 0.0365(11) -0.0177(10) 0.0035(10) -0.0101(10)
C8 0.0365(12) 0.0432(12) 0.0464(13) -0.0186(10) 0.0051(10) -0.0100(10)
C9 0.0426(14) 0.0565(15) 0.0474(14) -0.0287(12) 0.0048(11) -0.0076(12)
C10 0.0458(14) 0.0527(15) 0.0517(14) -0.0292(12) 0.0095(12) -0.0126(12)
C11 0.0676(19) 0.0628(18) 0.0634(18) -0.0410(16) 0.0158(15) -0.0143(15)

loop_
_atom_site_type_symbol
_atom_site_label
_atom_site_fract_x
_atom_site_fract_y
_atom_site_fract_z
_atom_site_U_iso_or_equiv
_atom_site_thermal_displace_type
_atom_site_calc_flag
_atom_site_refinement_flags
_atom_site_occupancy
Cl Cl1 0.72069(11) 0.61911(12) -0.09175(8) 0.0692(3) Uani d . 1.000
S S1 -0.03920(8) 0.03480(8) 0.77585(6) 0.0419(2) Uani d . 1.000
O O1 0.0449(2) -0.1257(2) 0.88113(18) 0.0500(6) Uani d . 1.000
O O2 -0.1417(3) 0.0370(3) 0.6723(2) 0.0572(7) Uani d . 1.000
O O3 0.3519(2) 0.4839(2) 0.35111(19) 0.0552(6) Uani d . 1.000
N N1 -0.1676(3) 0.1842(3) 0.8443(2) 0.0535(8) Uani d D 1.000
N N2 0.5163(3) 0.2301(3) 0.5050(2) 0.0416(6) Uani d D 1.000
C C1 0.1271(3) 0.0902(3) 0.6970(2) 0.0398(7) Uani d . 1.000
C C2 0.2959(3) 0.0145(3) 0.7555(2) 0.0426(7) Uani d . 1.000
C C3 0.4213(3) 0.0629(3) 0.6908(2) 0.0434(7) Uani d . 1.000
C C4 0.3823(3) 0.1871(3) 0.5670(2) 0.0385(7) Uani d . 1.000
C C5 0.2142(4) 0.2581(4) 0.5068(3) 0.0586(9) Uani d . 1.000
C C6 0.0901(4) 0.2088(4) 0.5723(3) 0.0611(10) Uani d . 1.000
C C7 0.4969(3) 0.3716(3) 0.4010(2) 0.0389(7) Uani d . 1.000
C C8 0.6648(3) 0.3843(3) 0.3549(3) 0.0424(7) Uani d . 1.000
C C9 0.6398(3) 0.5164(4) 0.2196(3) 0.0479(8) Uani d . 1.000
C C10 0.8041(4) 0.5387(4) 0.1751(3) 0.0481(8) Uani d . 1.000
C C11 0.7774(5) 0.6762(4) 0.0441(3) 0.0614(11) Uani d . 1.000
H H1NA -0.226(4) 0.288(2) 0.788(3) 0.0830 Uiso d D 1.000
H H2 0.32410 -0.06880 0.83840 0.0510 Uiso c R 1.000
H H1NB -0.123(4) 0.179(5) 0.918(2) 0.0830 Uiso d D 1.000
H H2N 0.623(2) 0.165(4) 0.542(3) 0.0830 Uiso d D 1.000
H H3 0.53400 0.01160 0.73060 0.0520 Uiso c R 1.000
H H5 0.18640 0.33860 0.42260 0.0700 Uiso c R 1.000
H H6 -0.02150 0.25670 0.53150 0.0730 Uiso c R 1.000
H H8A 0.75400 0.26840 0.35040 0.0510 Uiso c R 1.000
H H8B 0.70720 0.41920 0.41990 0.0510 Uiso c R 1.000
H H9A 0.60360 0.47760 0.15390 0.0570 Uiso c R 1.000
H H9B 0.54550 0.63050 0.22290 0.0570 Uiso c R 1.000
H H10A 0.84370 0.57130 0.24300 0.0580 Uiso c R 1.000
H H10B 0.89650 0.42580 0.16730 0.0580 Uiso c R 1.000
H H11A 0.88480 0.69000 0.02530 0.0740 Uiso c R 1.000
H H11B 0.68420 0.78900 0.05110 0.0740 Uiso c R 1.000

loop_
_atom_type_symbol
_atom_type_description
_atom_type_scat_dispersion_real
_atom_type_scat_dispersion_imag
_atom_type_scat_source
C C 0.0033 0.0016 ' International Tables Vol C Tables 4.2.6.8 and 6.1.1.4'
H H 0.0000 0.0000 ' International Tables Vol C Tables 4.2.6.8 and 6.1.1.4'
Cl Cl 0.1484 0.1585 ' International Tables Vol C Tables 4.2.6.8 and 6.1.1.4'
N N 0.0061 0.0033 ' International Tables Vol C Tables 4.2.6.8 and 6.1.1.4'
O O 0.0106 0.0060 ' International Tables Vol C Tables 4.2.6.8 and 6.1.1.4'
S S 0.1246 0.1234 ' International Tables Vol C Tables 4.2.6.8 and 6.1.1.4'

loop_
_geom_angle_atom_site_label_1
_geom_angle_atom_site_label_2
_geom_angle_atom_site_label_3
_geom_angle
_geom_angle_publ_flag
O1 S1 O2 118.85(13) no
O1 S1 N1 106.87(11) no
O1 S1 C1 107.57(11) no
O2 S1 N1 107.06(14) no
O2 S1 C1 106.58(13) no
N1 S1 C1 109.75(13) no
C4 N2 C7 127.3(2) no
S1 N1 H1NB 114(3) no
H1NA N1 H1NB 119(3) no
S1 N1 H1NA 114.0(18) no
C7 N2 H2N 115.5(19) no
C4 N2 H2N 116.9(18) no
S1 C1 C6 119.1(2) no
S1 C1 C2 121.99(17) no
C2 C1 C6 118.9(3) no
C1 C2 C3 120.0(2) no
C2 C3 C4 121.1(2) no
C3 C4 C5 118.6(3) no
N2 C4 C5 122.8(2) no
N2 C4 C3 118.6(2) no
C4 C5 C6 119.8(3) no
C1 C6 C5 121.5(3) no
O3 C7 C8 122.4(2) no
N2 C7 C8 115.8(2) no
O3 C7 N2 121.8(3) no
C7 C8 C9 112.6(2) no
C8 C9 C10 113.4(2) no
C9 C10 C11 113.6(3) no
Cl1 C11 C10 112.5(3) no
C1 C2 H2 120.00 no
C3 C2 H2 120.00 no
C2 C3 H3 120.00 no
C4 C3 H3 119.00 no
C4 C5 H5 120.00 no
C6 C5 H5 120.00 no
C1 C6 H6 119.00 no
C5 C6 H6 119.00 no
C7 C8 H8A 109.00 no
C7 C8 H8B 109.00 no
C9 C8 H8A 109.00 no
C9 C8 H8B 109.00 no
H8A C8 H8B 108.00 no
C8 C9 H9A 109.00 no
C8 C9 H9B 109.00 no
C10 C9 H9A 109.00 no
C10 C9 H9B 109.00 no
H9A C9 H9B 108.00 no
C9 C10 H10A 109.00 no
C9 C10 H10B 109.00 no
C11 C10 H10A 109.00 no
C11 C10 H10B 109.00 no
H10A C10 H10B 108.00 no
Cl1 C11 H11A 109.00 no
Cl1 C11 H11B 109.00 no
C10 C11 H11A 109.00 no
C10 C11 H11B 109.00 no
H11A C11 H11B 108.00 no

loop_
_geom_bond_atom_site_label_1
_geom_bond_atom_site_label_2
_geom_bond_distance
_geom_bond_publ_flag
Cl1 C11 1.797(4) no
S1 O1 1.4365(18) no
S1 O2 1.435(2) no
S1 N1 1.593(2) no
S1 C1 1.763(3) no
O3 C7 1.220(3) no
N2 C4 1.408(4) no
N2 C7 1.356(3) no
N1 H1NA 0.87(2) no
N1 H1NB 0.87(3) no
N2 H2N 0.88(3) no
C1 C2 1.390(4) no
C1 C6 1.377(4) no
C2 C3 1.377(4) no
C3 C4 1.389(3) no
C4 C5 1.397(4) no
C5 C6 1.374(5) no
C7 C8 1.508(4) no
C8 C9 1.516(4) no
C9 C10 1.512(5) no
C10 C11 1.504(4) no
C2 H2 0.9300 no
C3 H3 0.9300 no
C5 H5 0.9300 no
C6 H6 0.9300 no
C8 H8A 0.9700 no
C8 H8B 0.9700 no
C9 H9A 0.9700 no
C9 H9B 0.9700 no
C10 H10A 0.9700 no
C10 H10B 0.9700 no
C11 H11A 0.9700 no
C11 H11B 0.9700 no

loop_
_geom_hbond_atom_site_label_D
_geom_hbond_atom_site_label_H
_geom_hbond_atom_site_label_A
_geom_hbond_site_symmetry_A
_geom_hbond_distance_DH
_geom_hbond_distance_HA
_geom_hbond_distance_DA
_geom_hbond_angle_DHA
_geom_hbond_publ_flag
C5 H5 O3 . 0.93 2.25 2.809(4) 118 yes
N1 H1NA O3 2_566 0.87(2) 1.99(3) 2.865(3) 176(3) yes
N1 H1NB O1 2_557 0.87(3) 2.11(2) 2.963(3) 166(4) yes
N2 H2N O2 1_655 0.88(3) 2.17(3) 3.021(4) 166(3) yes
C10 H10A Cg1 2_666 0.97 2.96 3.771(3) 142 yes

loop_
_geom_torsion_atom_site_label_1
_geom_torsion_atom_site_label_2
_geom_torsion_atom_site_label_3
_geom_torsion_atom_site_label_4
_geom_torsion
_geom_torsion_publ_flag
O1 S1 C1 C2 -15.8(2) no
O2 S1 C1 C2 -144.3(2) no
N1 S1 C1 C2 100.2(2) no
O1 S1 C1 C6 162.6(2) no
O2 S1 C1 C6 34.2(3) no
N1 S1 C1 C6 -81.5(2) no
C7 N2 C4 C3 -164.6(2) no
C7 N2 C4 C5 18.3(4) no
C4 N2 C7 O3 2.2(4) no
C4 N2 C7 C8 180.0(2) no
S1 C1 C2 C3 -179.42(18) no
S1 C1 C6 C5 179.3(2) no
C2 C1 C6 C5 -2.2(4) no
C6 C1 C2 C3 2.2(4) no
C1 C2 C3 C4 0.0(4) no
C2 C3 C4 N2 -179.4(2) no
C2 C3 C4 C5 -2.2(4) no
N2 C4 C5 C6 179.2(3) no
C3 C4 C5 C6 2.1(4) no
C4 C5 C6 C1 0.1(5) no
O3 C7 C8 C9 -16.5(3) no
N2 C7 C8 C9 165.7(2) no
C7 C8 C9 C10 176.7(2) no
C8 C9 C10 C11 -177.1(3) no
C9 C10 C11 Cl1 -63.2(3) no

loop_
_cod_related_entry_id
_cod_related_entry_database
_cod_related_entry_code
1 ChemSpider 30658260
